data_7021428
loop_
_publ_author_name
'Yan, Wei-Hong'
'Bao, Song-Song'
'Huang, Jian'
'Ren, Min'
'Sheng, Xiao-Li'
'Cai, Zhong-Sheng'
'Lu, Chang-Sheng'
'Meng, Qing-Jin'
'Zheng, Li-Min'

_publ_section_title
;
 Co(ii) and Ni(ii) complexes based on
 anthraquinone-1,4,5,8-tetracarboxylic acid (H4AQTC): canted
 antiferromagnetism and slow magnetization relaxation in
 {[Co2(AQTC)(H2O)6]&#x00B7;6H2O}.
;
_journal_issue 23
_journal_name_full 'Dalton transactions (Cambridge, England : 2003)'
_journal_page_first 8241
_journal_page_last 8248
_journal_paper_doi 10.1039/c3dt50381j
_journal_volume 42
_journal_year 2013
_chemical_formula_moiety 'C13 H11 Co N2 O8, 3(H2 O)'
_chemical_formula_sum 'C13 H17 Co N2 O11'
_chemical_formula_weight 436.22
_chemical_name_systematic
;
?
;
_space_group_IT_number 14
_symmetry_cell_setting monoclinic
_symmetry_space_group_name_Hall '-P 2ybc'
_symmetry_space_group_name_H-M 'P 1 21/c 1'
_atom_sites_solution_hydrogens geom
_atom_sites_solution_primary direct
_atom_sites_solution_secondary difmap
_audit_creation_method SHELXL-97
_cell_angle_alpha 90.00
_cell_angle_beta 101.5216(9)
_cell_angle_gamma 90.00
_cell_formula_units_Z 4
_cell_length_a 8.7712(7)
_cell_length_b 11.9189(9)
_cell_length_c 16.7270(13)
_cell_measurement_reflns_used 2855
_cell_measurement_temperature 296(2)
_cell_measurement_theta_max 25.00
_cell_measurement_theta_min 2.37
_cell_volume 1713.5(2)
_computing_cell_refinement SMART
_computing_data_collection 'SMART (Bruker, 2000)'
_computing_data_reduction 'SAINT (Bruker, 2000)'
_computing_molecular_graphics SHELXTL
_computing_publication_material SHELXTL
_computing_structure_refinement SHELXTL
_computing_structure_solution 'SHELXTL (Bruker, 2000)'
_diffrn_ambient_temperature 296(2)
_diffrn_measured_fraction_theta_full 0.998
_diffrn_measured_fraction_theta_max 0.998
_diffrn_measurement_device_type 'Bruker Apex 2'
_diffrn_radiation_monochromator graphite
_diffrn_radiation_source 'fine-focus sealed tube'
_diffrn_radiation_type MoK\a
_diffrn_radiation_wavelength 0.71073
_diffrn_reflns_av_R_equivalents 0.0380
_diffrn_reflns_av_unetI/netI 0.0367
_diffrn_reflns_limit_h_max 10
_diffrn_reflns_limit_h_min -10
_diffrn_reflns_limit_k_max 14
_diffrn_reflns_limit_k_min -14
_diffrn_reflns_limit_l_max 19
_diffrn_reflns_limit_l_min -19
_diffrn_reflns_number 11967
_diffrn_reflns_theta_full 25.00
_diffrn_reflns_theta_max 25.00
_diffrn_reflns_theta_min 2.11
_exptl_absorpt_coefficient_mu 1.066
_exptl_absorpt_correction_T_max 0.783
_exptl_absorpt_correction_T_min 0.767
_exptl_absorpt_correction_type multi-scan
_exptl_absorpt_process_details 'SADABS(Bruker, 2000)'
_exptl_crystal_colour red
_exptl_crystal_density_diffrn 1.691
_exptl_crystal_density_method 'not measured'
_exptl_crystal_description block
_exptl_crystal_F_000 896
_exptl_crystal_size_max 0.26
_exptl_crystal_size_mid 0.24
_exptl_crystal_size_min 0.23
_refine_diff_density_max 0.337
_refine_diff_density_min -0.258
_refine_diff_density_rms 0.058
_refine_ls_extinction_method none
_refine_ls_goodness_of_fit_ref 1.028
_refine_ls_hydrogen_treatment constr
_refine_ls_matrix_type full
_refine_ls_number_parameters 244
_refine_ls_number_reflns 3016
_refine_ls_number_restraints 0
_refine_ls_restrained_S_all 1.028
_refine_ls_R_factor_all 0.0446
_refine_ls_R_factor_gt 0.0310
_refine_ls_shift/su_max 0.002
_refine_ls_shift/su_mean 0.000
_refine_ls_structure_factor_coef Fsqd
_refine_ls_weighting_details 'calc w=1/[\s^2^(Fo^2^)+(0.0302P)^2^+0.8631P] where P=(Fo^2^+2Fc^2^)/3'
_refine_ls_weighting_scheme calc
_refine_ls_wR_factor_gt 0.0684
_refine_ls_wR_factor_ref 0.0744
_reflns_number_gt 2427
_reflns_number_total 3016
_reflns_threshold_expression >2sigma(I)
_cod_data_source_file c3dt50381j.txt
_cod_data_source_block a
_cod_depositor_comments
;
The following automatic conversions were performed:

'_symmetry_cell_setting' value 'Monoclinic' changed to 'monoclinic'
according to /home/saulius/struct/CIF-dictionaries/cif_core.dic
dictionary named 'cif_core.dic' version 2.4.2 from 2011-04-26.

Automatic conversion script
Id: cif_fix_values 1891 2012-01-12 08:04:46Z andrius 
;
_cod_original_sg_symbol_H-M 'P 21/c'
_cod_database_code 7021428

loop_
_symmetry_equiv_pos_as_xyz
'x, y, z'
'-x, y+1/2, -z+1/2'
'-x, -y, -z'
'x, -y-1/2, z-1/2'

loop_
_atom_site_label
_atom_site_type_symbol
_atom_site_fract_x
_atom_site_fract_y
_atom_site_fract_z
_atom_site_U_iso_or_equiv
_atom_site_adp_type
_atom_site_occupancy
_atom_site_symmetry_multiplicity
_atom_site_calc_flag
_atom_site_refinement_flags
Co1 Co 0.27687(4) 0.05668(3) 0.853301(19) 0.02244(11) Uani 1 1 d .
C1 C 0.1240(3) 0.0500(2) 0.33234(15) 0.0254(6) Uani 1 1 d .
C2 C 0.1922(3) 0.06926(19) 0.42218(14) 0.0216(5) Uani 1 1 d .
C3 C 0.0940(3) 0.1134(2) 0.46991(15) 0.0281(6) Uani 1 1 d .
H3 H -0.0057 0.1359 0.4451 0.034 Uiso 1 1 calc R
C4 C 0.1413(3) 0.1245(2) 0.55356(15) 0.0289(6) Uani 1 1 d .
H4 H 0.0738 0.1558 0.5838 0.035 Uiso 1 1 calc R
C5 C 0.2878(3) 0.0897(2) 0.59283(14) 0.0229(5) Uani 1 1 d .
C6 C 0.3889(3) 0.04433(19) 0.54605(14) 0.0210(5) Uani 1 1 d .
C7 C 0.3427(3) 0.03704(19) 0.46071(14) 0.0203(5) Uani 1 1 d .
C8 C 0.3357(3) 0.1094(2) 0.68395(15) 0.0264(6) Uani 1 1 d .
C9 C 0.5396(3) -0.0054(2) 0.58803(14) 0.0219(5) Uani 1 1 d .
O5 O 0.5609(2) -0.02709(15) 0.66022(10) 0.0309(4) Uani 1 1 d .
C11 C 0.2027(3) 0.0832(2) 1.03044(16) 0.0324(6) Uani 1 1 d .
H11 H 0.1037 0.1064 1.0048 0.039 Uiso 1 1 calc R
C12 C 0.2399(3) 0.0806(3) 1.11375(17) 0.0409(7) Uani 1 1 d .
H12 H 0.1672 0.0999 1.1450 0.049 Uiso 1 1 calc R
C13 C 0.3882(3) 0.0486(2) 1.14991(16) 0.0359(7) Uani 1 1 d .
H13 H 0.4167 0.0484 1.2065 0.043 Uiso 1 1 calc R
C14 C 0.4440(3) 0.0196(2) 1.02472(14) 0.0211(5) Uani 1 1 d .
N1 N 0.3054(2) 0.05303(17) 0.98467(12) 0.0239(5) Uani 1 1 d .
N2 N 0.4931(2) 0.01763(17) 1.10560(12) 0.0243(5) Uani 1 1 d .
O1 O 0.0643(2) 0.13240(15) 0.29104(10) 0.0347(5) Uani 1 1 d .
O2 O 0.1205(2) -0.04923(15) 0.30679(11) 0.0356(5) Uani 1 1 d .
O3 O 0.4220(2) 0.19091(16) 0.70719(11) 0.0384(5) Uani 1 1 d .
O4 O 0.2743(2) 0.04528(15) 0.72879(10) 0.0300(4) Uani 1 1 d .
O1W O 0.06047(19) 0.14058(14) 0.83016(10) 0.0312(4) Uani 1 1 d .
H1WA H 0.0678 0.2106 0.8214 0.047 Uiso 1 1 d R
H1WB H -0.0017 0.1097 0.7903 0.047 Uiso 1 1 d R
O2W O 0.3777(2) 0.21365(14) 0.86247(11) 0.0348(5) Uani 1 1 d .
H2WA H 0.4059 0.2166 0.8166 0.052 Uiso 1 1 d R
H2WB H 0.4571 0.2221 0.9011 0.052 Uiso 1 1 d R
O3W O 0.1500(2) -0.08991(14) 0.84465(10) 0.0289(4) Uani 1 1 d .
H3WA H 0.0784 -0.0983 0.8020 0.043 Uiso 1 1 d R
H3WB H 0.2060 -0.1489 0.8518 0.043 Uiso 1 1 d R
O4W O 0.6469(3) 0.2268(2) 0.97267(14) 0.0711(8) Uani 1 1 d .
H4WA H 0.6639 0.2591 1.0192 0.107 Uiso 1 1 d R
H4WB H 0.7092 0.2506 0.9436 0.107 Uiso 1 1 d R
O5W O 0.3150(2) 0.71798(15) 0.86272(11) 0.0408(5) Uani 1 1 d .
H5WA H 0.2509 0.6654 0.8454 0.061 Uiso 1 1 d R
H5WB H 0.3921 0.7153 0.8389 0.061 Uiso 1 1 d R
O6W O 0.2591(3) 0.8158(2) 0.66124(14) 0.0625(7) Uani 1 1 d .
H6WA H 0.2639 0.8838 0.6773 0.094 Uiso 1 1 d R
H6WB H 0.1887 0.7844 0.6822 0.094 Uiso 1 1 d R

loop_
_atom_site_aniso_label
_atom_site_aniso_U_11
_atom_site_aniso_U_22
_atom_site_aniso_U_33
_atom_site_aniso_U_23
_atom_site_aniso_U_13
_atom_site_aniso_U_12
Co1 0.02319(19) 0.0275(2) 0.01478(18) -0.00067(14) -0.00057(13) 0.00142(15)
C1 0.0196(12) 0.0333(15) 0.0214(13) -0.0006(12) -0.0002(10) -0.0032(11)
C2 0.0217(12) 0.0222(13) 0.0190(13) 0.0024(10) -0.0006(10) -0.0033(10)
C3 0.0203(13) 0.0360(15) 0.0259(15) 0.0000(12) -0.0005(11) 0.0015(11)
C4 0.0265(14) 0.0370(16) 0.0237(14) -0.0032(12) 0.0057(11) 0.0040(12)
C5 0.0265(13) 0.0262(13) 0.0153(13) 0.0019(10) 0.0021(11) -0.0020(10)
C6 0.0231(12) 0.0235(13) 0.0153(12) 0.0003(10) 0.0015(10) -0.0010(10)
C7 0.0249(12) 0.0200(13) 0.0147(12) 0.0013(10) 0.0009(10) -0.0022(10)
C8 0.0244(13) 0.0336(15) 0.0200(14) -0.0004(11) 0.0018(11) 0.0060(12)
C9 0.0245(13) 0.0223(13) 0.0173(13) -0.0020(10) -0.0002(10) -0.0031(10)
O5 0.0309(10) 0.0492(12) 0.0115(9) 0.0042(8) 0.0016(7) 0.0078(8)
C11 0.0248(14) 0.0427(17) 0.0295(15) -0.0012(12) 0.0051(12) 0.0062(12)
C12 0.0368(16) 0.060(2) 0.0289(16) -0.0008(14) 0.0142(13) 0.0114(14)
C13 0.0417(17) 0.0487(18) 0.0184(14) 0.0012(12) 0.0083(12) 0.0082(14)
C14 0.0217(13) 0.0230(13) 0.0174(13) -0.0010(10) 0.0007(10) -0.0023(10)
N1 0.0222(11) 0.0283(12) 0.0198(11) -0.0003(9) 0.0008(9) 0.0021(9)
N2 0.0279(11) 0.0301(12) 0.0137(11) -0.0021(9) 0.0012(9) 0.0019(9)
O1 0.0411(11) 0.0314(10) 0.0232(10) 0.0021(8) -0.0137(8) 0.0024(9)
O2 0.0379(11) 0.0314(11) 0.0301(10) -0.0086(8) -0.0112(8) 0.0030(9)
O3 0.0495(12) 0.0424(12) 0.0225(10) -0.0059(9) 0.0056(9) -0.0155(10)
O4 0.0348(10) 0.0387(11) 0.0169(9) -0.0009(8) 0.0058(8) -0.0038(8)
O1W 0.0293(10) 0.0308(10) 0.0288(10) -0.0027(8) -0.0054(8) 0.0049(8)
O2W 0.0423(11) 0.0329(10) 0.0271(10) -0.0037(8) 0.0023(9) -0.0054(9)
O3W 0.0293(10) 0.0276(10) 0.0249(10) 0.0001(8) -0.0061(8) -0.0010(8)
O4W 0.0825(18) 0.0765(18) 0.0461(15) 0.0038(13) -0.0069(13) -0.0333(15)
O5W 0.0381(11) 0.0324(11) 0.0505(13) -0.0070(9) 0.0051(10) 0.0012(9)
O6W 0.0609(15) 0.0662(16) 0.0647(16) -0.0041(13) 0.0230(13) -0.0022(13)

loop_
_atom_type_symbol
_atom_type_description
_atom_type_scat_dispersion_real
_atom_type_scat_dispersion_imag
_atom_type_scat_source
C C 0.0033 0.0016 'International Tables Vol C Tables 4.2.6.8 and 6.1.1.4'
H H 0.0000 0.0000 'International Tables Vol C Tables 4.2.6.8 and 6.1.1.4'
N N 0.0061 0.0033 'International Tables Vol C Tables 4.2.6.8 and 6.1.1.4'
O O 0.0106 0.0060 'International Tables Vol C Tables 4.2.6.8 and 6.1.1.4'
Co Co 0.3494 0.9721 'International Tables Vol C Tables 4.2.6.8 and 6.1.1.4'

loop_
_geom_angle_atom_site_label_1
_geom_angle_atom_site_label_2
_geom_angle_atom_site_label_3
_geom_angle
_geom_angle_site_symmetry_1
_geom_angle_site_symmetry_3
O3W Co1 O2W 172.73(7) . .
O3W Co1 O4 88.66(7) . .
O2W Co1 O4 93.01(7) . .
O3W Co1 O1W 86.31(7) . .
O2W Co1 O1W 86.59(7) . .
O4 Co1 O1W 91.01(7) . .
O3W Co1 N1 90.32(7) . .
O2W Co1 N1 88.95(7) . .
O4 Co1 N1 172.33(7) . .
O1W Co1 N1 96.51(7) . .
O3W Co1 N2 97.48(7) . 3_657
O2W Co1 N2 89.37(8) . 3_657
O4 Co1 N2 96.50(7) . 3_657
O1W Co1 N2 171.65(7) . 3_657
N1 Co1 N2 76.09(7) . 3_657
O1 C1 O2 124.8(2) . .
O1 C1 C2 117.7(2) . .
O2 C1 C2 117.2(2) . .
C3 C2 C7 118.3(2) . .
C3 C2 C1 117.3(2) . .
C7 C2 C1 124.2(2) . .
C4 C3 C2 121.5(2) . .
C4 C3 H3 119.3 . .
C2 C3 H3 119.3 . .
C5 C4 C3 120.9(2) . .
C5 C4 H4 119.6 . .
C3 C4 H4 119.6 . .
C4 C5 C6 118.7(2) . .
C4 C5 C8 118.4(2) . .
C6 C5 C8 122.8(2) . .
C5 C6 C7 120.3(2) . .
C5 C6 C9 119.4(2) . .
C7 C6 C9 120.1(2) . .
C2 C7 C6 120.2(2) . .
C2 C7 C9 120.7(2) . 3_656
C6 C7 C9 118.8(2) . 3_656
O3 C8 O4 126.2(2) . .
O3 C8 C5 117.6(2) . .
O4 C8 C5 116.0(2) . .
O5 C9 C7 120.4(2) . 3_656
O5 C9 C6 120.0(2) . .
C7 C9 C6 119.4(2) 3_656 .
N1 C11 C12 121.6(2) . .
N1 C11 H11 119.2 . .
C12 C11 H11 119.2 . .
C11 C12 C13 117.9(3) . .
C11 C12 H12 121.1 . .
C13 C12 H12 121.1 . .
N2 C13 C12 121.7(2) . .
N2 C13 H13 119.1 . .
C12 C13 H13 119.1 . .
N1 C14 N2 126.5(2) . .
N1 C14 C14 117.1(3) . 3_657
N2 C14 C14 116.4(3) . 3_657
C14 N1 C11 116.4(2) . .
C14 N1 Co1 115.34(16) . .
C11 N1 Co1 128.27(17) . .
C14 N2 C13 115.8(2) . .
C14 N2 Co1 114.63(15) . 3_657
C13 N2 Co1 128.98(17) . 3_657
C8 O4 Co1 129.27(16) . .
Co1 O1W H1WA 113.5 . .
Co1 O1W H1WB 110.4 . .
H1WA O1W H1WB 110.3 . .
Co1 O2W H2WA 99.6 . .
Co1 O2W H2WB 115.8 . .
H2WA O2W H2WB 109.7 . .
Co1 O3W H3WA 117.0 . .
Co1 O3W H3WB 113.6 . .
H3WA O3W H3WB 109.1 . .
H4WA O4W H4WB 110.9 . .
H5WA O5W H5WB 110.2 . .
H6WA O6W H6WB 106.3 . .

loop_
_geom_bond_atom_site_label_1
_geom_bond_atom_site_label_2
_geom_bond_distance
_geom_bond_site_symmetry_2
Co1 O3W 2.0610(17) .
Co1 O2W 2.0621(18) .
Co1 O4 2.0827(16) .
Co1 O1W 2.1117(17) .
Co1 N1 2.162(2) .
Co1 N2 2.185(2) 3_657
C1 O1 1.254(3) .
C1 O2 1.256(3) .
C1 C2 1.520(3) .
C2 C3 1.389(3) .
C2 C7 1.402(3) .
C3 C4 1.384(3) .
C3 H3 0.9300 .
C4 C5 1.385(3) .
C4 H4 0.9300 .
C5 C6 1.403(3) .
C5 C8 1.516(3) .
C6 C7 1.407(3) .
C6 C9 1.490(3) .
C7 C9 1.486(3) 3_656
C8 O3 1.245(3) .
C8 O4 1.264(3) .
C9 O5 1.212(3) .
C9 C7 1.486(3) 3_656
C11 N1 1.343(3) .
C11 C12 1.367(4) .
C11 H11 0.9300 .
C12 C13 1.374(4) .
C12 H12 0.9300 .
C13 N2 1.344(3) .
C13 H13 0.9300 .
C14 N1 1.326(3) .
C14 N2 1.335(3) .
C14 C14 1.481(5) 3_657
N2 Co1 2.185(2) 3_657
O1W H1WA 0.8514 .
O1W H1WB 0.8555 .
O2W H2WA 0.8531 .
O2W H2WB 0.8562 .
O3W H3WA 0.8565 .
O3W H3WB 0.8523 .
O4W H4WA 0.8545 .
O4W H4WB 0.8492 .
O5W H5WA 0.8531 .
O5W H5WB 0.8517 .
O6W H6WA 0.8518 .
O6W H6WB 0.8551 .

loop_
_geom_hbond_atom_site_label_D
_geom_hbond_atom_site_label_H
_geom_hbond_atom_site_label_A
_geom_hbond_distance_DH
_geom_hbond_distance_HA
_geom_hbond_distance_DA
_geom_hbond_angle_DHA
_geom_hbond_site_symmetry_A
O1W H1WB O2 0.86 1.89 2.739(2) 172.1 3_556
O3W H3WA O1 0.86 1.84 2.690(2) 173.2 3_556
O2W H2WA O3 0.85 1.89 2.716(2) 163.1 .
O2W H2WB O4W 0.86 1.85 2.694(3) 169.9 .
O1W H1WA O1 0.85 1.94 2.786(2) 173.3 4_566
O5W H5WA O2 0.85 1.83 2.682(3) 177.4 4_566
O3W H3WB O5W 0.85 1.84 2.693(3) 175.8 1_545
O4W H4WA O5W 0.85 1.97 2.786(3) 160.5 3_667
O4W H4WB O6W 0.85 1.99 2.750(3) 148.8 2_646
O5W H5WB O3 0.85 1.96 2.806(3) 172.3 2_656
O6W H6WA O4 0.85 2.10 2.952(3) 174.1 1_565
O6W H6WB O1 0.86 2.55 3.157(3) 128.8 3_566

loop_
_geom_torsion_atom_site_label_1
_geom_torsion_atom_site_label_2
_geom_torsion_atom_site_label_3
_geom_torsion_atom_site_label_4
_geom_torsion
_geom_torsion_site_symmetry_1
_geom_torsion_site_symmetry_4
O1 C1 C2 C3 56.7(3) . .
O2 C1 C2 C3 -117.6(3) . .
O1 C1 C2 C7 -128.7(3) . .
O2 C1 C2 C7 57.0(3) . .
C7 C2 C3 C4 -0.7(4) . .
C1 C2 C3 C4 174.2(2) . .
C2 C3 C4 C5 -1.3(4) . .
C3 C4 C5 C6 0.9(4) . .
C3 C4 C5 C8 177.1(2) . .
C4 C5 C6 C7 1.5(4) . .
C8 C5 C6 C7 -174.4(2) . .
C4 C5 C6 C9 -173.1(2) . .
C8 C5 C6 C9 11.0(3) . .
C3 C2 C7 C6 3.2(3) . .
C1 C2 C7 C6 -171.4(2) . .
C3 C2 C7 C9 -170.9(2) . 3_656
C1 C2 C7 C9 14.6(3) . 3_656
C5 C6 C7 C2 -3.6(3) . .
C9 C6 C7 C2 170.9(2) . .
C5 C6 C7 C9 170.6(2) . 3_656
C9 C6 C7 C9 -14.9(4) . 3_656
C4 C5 C8 O3 -100.6(3) . .
C6 C5 C8 O3 75.4(3) . .
C4 C5 C8 O4 74.6(3) . .
C6 C5 C8 O4 -109.5(3) . .
C5 C6 C9 O5 14.9(3) . .
C7 C6 C9 O5 -159.7(2) . .
C5 C6 C9 C7 -170.4(2) . 3_656
C7 C6 C9 C7 15.0(4) . 3_656
N1 C11 C12 C13 1.6(4) . .
C11 C12 C13 N2 -1.8(5) . .
N2 C14 N1 C11 -3.1(4) . .
C14 C14 N1 C11 176.9(3) 3_657 .
N2 C14 N1 Co1 175.10(19) . .
C14 C14 N1 Co1 -4.9(3) 3_657 .
C12 C11 N1 C14 0.7(4) . .
C12 C11 N1 Co1 -177.2(2) . .
O3W Co1 N1 C14 103.16(17) . .
O2W Co1 N1 C14 -84.07(17) . .
O4 Co1 N1 C14 20.8(6) . .
O1W Co1 N1 C14 -170.52(17) . .
N2 Co1 N1 C14 5.54(16) 3_657 .
O3W Co1 N1 C11 -78.9(2) . .
O2W Co1 N1 C11 93.9(2) . .
O4 Co1 N1 C11 -161.2(5) . .
O1W Co1 N1 C11 7.4(2) . .
N2 Co1 N1 C11 -176.5(2) 3_657 .
N1 C14 N2 C13 2.9(4) . .
C14 C14 N2 C13 -177.1(3) 3_657 .
N1 C14 N2 Co1 175.17(19) . 3_657
C14 C14 N2 Co1 -4.8(3) 3_657 3_657
C12 C13 N2 C14 -0.2(4) . .
C12 C13 N2 Co1 -171.3(2) . 3_657
O3 C8 O4 Co1 5.4(4) . .
C5 C8 O4 Co1 -169.25(15) . .
O3W Co1 O4 C8 -178.7(2) . .
O2W Co1 O4 C8 8.4(2) . .
O1W Co1 O4 C8 95.0(2) . .
N1 Co1 O4 C8 -96.3(6) . .
N2 Co1 O4 C8 -81.3(2) 3_657 .
